data_7720923
loop_
_publ_author_name
'Gu, Ziyi'
'Li, Jun'
'Zhang, Xuan'
'Li, Yangjuan'
'Gong, Yu'

_publ_section_title
;
 Synthesis of hydroxo-bridged Dy(III) dimers supported by crown ethers
 through C-H activation and oxygen-atom transfer of Me<sub>3</sub>NO.
;
_journal_issue 21
_journal_name_full 'Dalton transactions (Cambridge, England : 2003)'
_journal_page_first 8201
_journal_page_last 8207
_journal_paper_doi 10.1039/d6dt00818f
_journal_volume 55
_journal_year 2026
_chemical_formula_moiety 'C18 H35 Dy N O8, 3(I)'
_chemical_formula_sum 'C18 H35 Dy I3 N O8'
_chemical_formula_weight 936.67
_space_group_crystal_system monoclinic
_space_group_IT_number 14
_space_group_name_Hall '-P 2ybc'
_space_group_name_H-M_alt 'P 1 21/c 1'
_atom_sites_solution_hydrogens geom
_atom_sites_solution_primary dual
_audit_creation_date 2025-09-17
_audit_creation_method
;
Olex2 1.5
(compiled 2023.08.17 svn.r577a77a9 for OlexSys, GUI svn.r6817)
;
_audit_update_record
;
2026-01-05 deposited with the CCDC.	2026-04-27 downloaded from the CCDC.
;
_cell_angle_alpha 90
_cell_angle_beta 92.171(2)
_cell_angle_gamma 90
_cell_formula_units_Z 12
_cell_length_a 13.6394(3)
_cell_length_b 29.7779(7)
_cell_length_c 21.0006(5)
_cell_measurement_reflns_used 24892
_cell_measurement_temperature 179.99(10)
_cell_measurement_theta_max 34.6140
_cell_measurement_theta_min 1.9350
_cell_volume 8523.3(3)
_computing_cell_refinement 'CrysAlisPro 1.171.43.124a (Rigaku OD, 2024)'
_computing_data_collection 'CrysAlisPro system (CCD 43.124a 64-bit (release 23-05-2024))'
_computing_data_reduction 'CrysAlisPro 1.171.43.124a (Rigaku OD, 2024)'
_computing_molecular_graphics 'Olex2 1.5 (Dolomanov et al., 2009)'
_computing_publication_material 'Olex2 1.5 (Dolomanov et al., 2009)'
_computing_structure_refinement 'SHELXL 2018/3 (Sheldrick, 2015)'
_computing_structure_solution 'SHELXT  (Sheldrick, 2015)'
_diffrn_ambient_environment N~2~
_diffrn_ambient_temperature 179.99(10)
_diffrn_detector 'Hybrid Pixel Array Detector'
_diffrn_detector_area_resol_mean 10.0000
_diffrn_detector_type HyPix
_diffrn_measured_fraction_theta_full 0.996
_diffrn_measured_fraction_theta_max 0.996
_diffrn_measurement_details
;
List of Runs (angles in degrees, time in seconds):

  # Type    Start    End  Width  t~exp~   \w     \q     \k     \f   Frames
#--------------------------------------------------------------------------
  1  \w    -29.00  46.00   0.50    2.00    --  -16.74  72.00  -0.00  150
  2  \w      5.00  77.00   0.50    2.00    --   13.93  38.00-180.00  144
  3  \w    -86.00  -6.00   0.50    2.00    --  -16.74 -72.00-129.00  160
  4  \w    -88.00 -54.00   0.50    2.00    --  -16.74-178.00-120.00   68
;
_diffrn_measurement_device 'four-circle diffractometer'
_diffrn_measurement_device_type 'XtaLAB Synergy R, DW system, HyPix'
_diffrn_measurement_method '\w scans'
_diffrn_orient_matrix_type 'CrysAlisPro convention (1999,Acta A55,543-557)'
_diffrn_orient_matrix_UB_11 0.0081520000
_diffrn_orient_matrix_UB_12 -0.0080807000
_diffrn_orient_matrix_UB_13 0.0315770000
_diffrn_orient_matrix_UB_21 0.0345735000
_diffrn_orient_matrix_UB_22 0.0173803000
_diffrn_orient_matrix_UB_23 0.0060707000
_diffrn_orient_matrix_UB_31 -0.0379448000
_diffrn_orient_matrix_UB_32 0.0141446000
_diffrn_orient_matrix_UB_33 0.0105679000
_diffrn_radiation_monochromator mirror
_diffrn_radiation_probe x-ray
_diffrn_radiation_type 'Mo K\a'
_diffrn_radiation_wavelength 0.71073
_diffrn_reflns_av_R_equivalents 0.0482
_diffrn_reflns_av_unetI/netI 0.0565
_diffrn_reflns_Laue_measured_fraction_full 0.996
_diffrn_reflns_Laue_measured_fraction_max 0.996
_diffrn_reflns_limit_h_max 17
_diffrn_reflns_limit_h_min -16
_diffrn_reflns_limit_k_max 32
_diffrn_reflns_limit_k_min -37
_diffrn_reflns_limit_l_max 26
_diffrn_reflns_limit_l_min -20
_diffrn_reflns_number 59531
_diffrn_reflns_point_group_measured_fraction_full 0.996
_diffrn_reflns_point_group_measured_fraction_max 0.996
_diffrn_reflns_theta_full 25.242
_diffrn_reflns_theta_max 26.373
_diffrn_reflns_theta_min 1.677
_diffrn_source 'Rotating-anode X-ray tube'
_diffrn_source_type 'Rigaku (Mo) X-ray Source'
_exptl_absorpt_coefficient_mu 5.927
_exptl_absorpt_correction_T_max 1.00000
_exptl_absorpt_correction_T_min 0.62639
_exptl_absorpt_correction_type multi-scan
_exptl_absorpt_process_details
;
CrysAlisPro 1.171.43.124a (Rigaku Oxford Diffraction, 2024)
Empirical absorption correction using spherical harmonics,
implemented in SCALE3 ABSPACK scaling algorithm.
;
_exptl_crystal_colour 'clear light colourless'
_exptl_crystal_colour_lustre clear
_exptl_crystal_colour_modifier light
_exptl_crystal_colour_primary colourless
_exptl_crystal_density_diffrn 2.190
_exptl_crystal_description plate
_exptl_crystal_F_000 5268
_exptl_crystal_size_max 0.05
_exptl_crystal_size_mid 0.03
_exptl_crystal_size_min 0.02
_refine_diff_density_max 1.938
_refine_diff_density_min -1.122
_refine_diff_density_rms 0.174
_refine_ls_extinction_method none
_refine_ls_goodness_of_fit_ref 1.031
_refine_ls_hydrogen_treatment constr
_refine_ls_matrix_type full
_refine_ls_number_parameters 841
_refine_ls_number_reflns 17356
_refine_ls_number_restraints 0
_refine_ls_restrained_S_all 1.031
_refine_ls_R_factor_all 0.0615
_refine_ls_R_factor_gt 0.0367
_refine_ls_shift/su_max 0.003
_refine_ls_shift/su_mean 0.000
_refine_ls_structure_factor_coef Fsqd
_refine_ls_weighting_details 'w=1/[\s^2^(Fo^2^)+(0.0184P)^2^+28.7782P] where P=(Fo^2^+2Fc^2^)/3'
_refine_ls_weighting_scheme calc
_refine_ls_wR_factor_gt 0.0717
_refine_ls_wR_factor_ref 0.0796
_reflns_Friedel_coverage 0.000
_reflns_number_gt 12775
_reflns_number_total 17356
_reflns_threshold_expression 'I > 2\s(I)'
_cod_data_source_file d6dt00818f2.cif
_cod_data_source_block gzy-348_auto
_cod_depositor_comments 'Adding full bibliography for 7720923--7720928.cif.'
_cod_original_cell_volume 8523.3(4)
_cod_database_code 7720923
_shelx_shelxl_version_number 2018/3
_chemical_oxdiff_formula Dy1I1C1N1O1
_shelx_space_group_comment
;
The symmetry employed for this shelxl refinement is uniquely defined
by the following loop, which should always be used as a source of
symmetry information in preference to the above space-group names.
They are only intended as comments.
;
_shelx_estimated_absorpt_t_max 0.891
_shelx_estimated_absorpt_t_min 0.756
_olex2_refinement_description
;
1. Fixed Uiso
 At 1.2 times of:
  All C(H,H) groups
 At 1.5 times of:
  All C(H,H,H) groups
2.a Secondary CH2 refined with riding coordinates:
 C22(H22A,H22B), C33(H33A,H33B), C24(H24A,H24B), C6(H6A,H6B), C37(H37A,H37B),
 C34(H34A,H34B), C30(H30A,H30B), C27(H27A,H27B), C5(H5A,H5B), C26(H26A,H26B),
 C16(H16A,H16B), C23(H23A,H23B), C50(H50A,H50B), C13(H13A,H13B), C32(H32A,H32B),
  C20(H20A,H20B), C11(H11A,H11B), C4(H4A,H4B), C42(H42A,H42B), C19(H19A,H19B),
 C43(H43A,H43B), C52(H52A,H52B), C29(H29A,H29B), C15(H15A,H15B), C49(H49A,H49B),
  C31(H31A,H31B), C14(H14A,H14B), C51(H51A,H51B), C44(H44A,H44B), C38(H38A,
 H38B), C3(H3A,H3B), C41(H41A,H41B), C21(H21A,H21B), C7(H7A,H7B), C46(H46A,
 H46B), C25(H25A,H25B), C28(H28A,H28B), C2(H2A,H2B), C12(H12A,H12B), C39(H39A,
 H39B), C8(H8A,H8B), C1(H1A,H1B), C10(H10A,H10B), C47(H47A,H47B), C9(H9A,H9B),
 C40(H40A,H40B), C45(H45A,H45B), C48(H48A,H48B)
2.b Idealised Me refined as rotating group:
 C36(H36A,H36B,H36C), C18(H18A,H18B,H18C), C54(H54A,H54B,H54C)
;
_olex2_submission_special_instructions 'No special instructions were received'
_oxdiff_exptl_absorpt_empirical_details
;
Empirical correction (ABSPACK) includes:
- Absorption correction using spherical harmonics
- Frame scaling
;
_oxdiff_exptl_absorpt_empirical_full_max 1.526
_oxdiff_exptl_absorpt_empirical_full_min 0.696

loop_
_space_group_symop_operation_xyz
'x, y, z'
'-x, y+1/2, -z+1/2'
'-x, -y, -z'
'x, -y-1/2, z-1/2'

loop_
_atom_site_label
_atom_site_type_symbol
_atom_site_fract_x
_atom_site_fract_y
_atom_site_fract_z
_atom_site_U_iso_or_equiv
_atom_site_adp_type
_atom_site_occupancy
_atom_site_site_symmetry_order
_atom_site_calc_flag
_atom_site_refinement_flags_posn
_atom_site_refinement_flags_adp
_atom_site_refinement_flags_occupancy
_atom_site_disorder_assembly
_atom_site_disorder_group
Dy2 Dy 0.27297(2) 0.39035(2) 0.36324(2) 0.01879(7) Uani 1 1 d . . . . .
Dy1 Dy -0.19579(2) 0.27655(2) 0.63877(2) 0.01985(7) Uani 1 1 d . . . . .
Dy3 Dy 0.72013(2) 0.55762(2) 0.13466(2) 0.02014(7) Uani 1 1 d . . . . .
I9 I 0.68128(3) 0.73465(2) 0.34693(2) 0.03173(10) Uani 1 1 d . . . . .
I5 I -0.23202(3) 0.07052(2) 0.34626(2) 0.03391(11) Uani 1 1 d . . . . .
I1 I -0.21571(3) 0.09365(2) 0.84348(2) 0.03463(11) Uani 1 1 d . . . . .
I7 I 0.42796(4) 0.55429(2) 0.38454(2) 0.03733(11) Uani 1 1 d . . . . .
I4 I -0.40082(4) 0.25103(2) 0.41862(2) 0.03972(12) Uani 1 1 d . . . . .
I6 I -0.00720(4) 0.39173(2) 0.09851(2) 0.04276(12) Uani 1 1 d . . . . .
I8 I 0.45775(4) 0.40094(2) 0.10510(2) 0.04475(13) Uani 1 1 d . . . . .
I3 I 0.10306(4) 0.42674(2) 0.59470(2) 0.04623(13) Uani 1 1 d . . . . .
I2 I 0.06082(4) 0.28225(2) 0.88462(3) 0.04827(13) Uani 1 1 d . . . . .
O9 O 0.2827(3) 0.41859(14) 0.2558(2) 0.0301(10) Uani 1 1 d . . . . .
O11 O 0.1074(3) 0.38675(14) 0.3991(2) 0.0280(10) Uani 1 1 d . . . . .
O4 O -0.1704(3) 0.25680(16) 0.7495(2) 0.0389(12) Uani 1 1 d . . . . .
O13 O 0.3942(3) 0.37162(14) 0.4493(2) 0.0326(10) Uani 1 1 d . . . . .
O10 O 0.1689(3) 0.45590(14) 0.3353(2) 0.0320(11) Uani 1 1 d . . . . .
O14 O 0.4404(3) 0.41141(14) 0.3445(2) 0.0285(10) Uani 1 1 d . . . . .
O15 O 0.3597(3) 0.33172(14) 0.3138(2) 0.0318(10) Uani 1 1 d . . . . .
O7 O -0.2218(3) 0.34838(14) 0.5873(2) 0.0322(11) Uani 1 1 d . . . . .
O16 O 0.2538(3) 0.31903(13) 0.4171(2) 0.0308(10) Uani 1 1 d . . . . .
O3 O -0.3111(3) 0.31292(14) 0.7074(2) 0.0326(11) Uani 1 1 d . . . . .
O24 O 0.8436(4) 0.53766(16) 0.0572(2) 0.0438(13) Uani 1 1 d . . . . .
O2 O -0.3613(3) 0.27683(16) 0.5957(2) 0.0381(11) Uani 1 1 d . . . . .
O17 O 0.5554(4) 0.56227(17) 0.0891(2) 0.0444(13) Uani 1 1 d . . . . .
O19 O 0.7321(4) 0.58077(18) 0.2453(2) 0.0487(13) Uani 1 1 d . . . . .
O20 O 0.6031(4) 0.52169(17) 0.1996(3) 0.0493(14) Uani 1 1 d . . . . .
O1 O -0.2993(4) 0.21408(17) 0.6756(3) 0.0534(15) Uani 1 1 d . . . . .
O5 O -0.0255(3) 0.25569(16) 0.6548(2) 0.0406(12) Uani 1 1 d . . . . .
O12 O 0.1650(3) 0.35211(14) 0.2885(2) 0.0296(10) Uani 1 1 d . . . . .
O18 O 0.6289(4) 0.62586(17) 0.1614(2) 0.0498(14) Uani 1 1 d . . . . .
O8 O -0.0887(4) 0.29471(16) 0.5501(2) 0.0443(13) Uani 1 1 d . . . . .
O22 O 0.7915(3) 0.49275(15) 0.1838(2) 0.0369(11) Uani 1 1 d . . . . .
O6 O -0.1028(3) 0.33490(14) 0.6890(2) 0.0338(11) Uani 1 1 d . . . . .
O23 O 0.8888(3) 0.57063(16) 0.1678(3) 0.0435(13) Uani 1 1 d . . . . .
O21 O 0.6913(3) 0.48922(16) 0.0734(2) 0.0433(13) Uani 1 1 d . . . . .
N3 N 0.7404(4) 0.61635(18) 0.0534(3) 0.0372(14) Uani 1 1 d . . . . .
C22 C 0.2149(5) 0.4021(2) 0.2066(3) 0.0370(17) Uani 1 1 d . . . . .
H22A H 0.244922 0.403906 0.164535 0.044 Uiso 1 1 calc R U . . .
H22B H 0.154268 0.420381 0.205250 0.044 Uiso 1 1 calc R U . . .
N1 N -0.1895(4) 0.21550(19) 0.5610(3) 0.0418(15) Uani 1 1 d . . . . .
N2 N 0.2821(4) 0.44680(18) 0.4481(3) 0.0310(13) Uani 1 1 d . . . . .
C33 C 0.4855(5) 0.3850(2) 0.2949(3) 0.0379(17) Uani 1 1 d . . . . .
H33A H 0.557472 0.389599 0.297113 0.045 Uiso 1 1 calc R U . . .
H33B H 0.460295 0.395179 0.252469 0.045 Uiso 1 1 calc R U . . .
C24 C 0.1937(6) 0.4856(2) 0.2837(4) 0.0424(18) Uani 1 1 d . . . . .
H24A H 0.203852 0.516655 0.299537 0.051 Uiso 1 1 calc R U . . .
H24B H 0.140771 0.485858 0.250132 0.051 Uiso 1 1 calc R U . . .
C6 C -0.2052(6) 0.2893(3) 0.7947(3) 0.0453(19) Uani 1 1 d . . . . .
H6A H -0.159017 0.314960 0.797620 0.054 Uiso 1 1 calc R U . . .
H6B H -0.207415 0.275322 0.837361 0.054 Uiso 1 1 calc R U . . .
C37 C 0.5015(6) 0.5241(3) 0.1856(5) 0.058(2) Uani 1 1 d . . . . .
H37A H 0.472463 0.550493 0.206474 0.069 Uiso 1 1 calc R U . . .
H37B H 0.468081 0.496617 0.200195 0.069 Uiso 1 1 calc R U . . .
C34 C 0.4631(5) 0.3358(2) 0.3030(3) 0.0383(17) Uani 1 1 d . . . . .
H34A H 0.479901 0.318993 0.264222 0.046 Uiso 1 1 calc R U . . .
H34B H 0.502072 0.323441 0.339640 0.046 Uiso 1 1 calc R U . . .
C30 C 0.3689(6) 0.3429(3) 0.5005(3) 0.0442(19) Uani 1 1 d . . . . .
H30A H 0.371604 0.359520 0.541364 0.053 Uiso 1 1 calc R U . . .
H30B H 0.414440 0.317067 0.503983 0.053 Uiso 1 1 calc R U . . .
C27 C 0.3265(6) 0.2864(2) 0.3267(3) 0.0407(18) Uani 1 1 d . . . . .
H27A H 0.375853 0.264479 0.312914 0.049 Uiso 1 1 calc R U . . .
H27B H 0.264087 0.280500 0.302543 0.049 Uiso 1 1 calc R U . . .
C5 C -0.3060(6) 0.3061(3) 0.7747(3) 0.0414(18) Uani 1 1 d . . . . .
H5A H -0.356138 0.283952 0.786716 0.050 Uiso 1 1 calc R U . . .
H5B H -0.319491 0.334744 0.796768 0.050 Uiso 1 1 calc R U . . .
C26 C 0.0584(5) 0.4294(2) 0.4104(3) 0.0318(15) Uani 1 1 d . . . . .
H26A H 0.086820 0.443403 0.449742 0.038 Uiso 1 1 calc R U . . .
H26B H -0.012247 0.424081 0.416609 0.038 Uiso 1 1 calc R U . . .
C16 C -0.1642(5) 0.3868(2) 0.6087(4) 0.0391(18) Uani 1 1 d . . . . .
H16A H -0.202339 0.414851 0.602317 0.047 Uiso 1 1 calc R U . . .
H16B H -0.103531 0.389084 0.584436 0.047 Uiso 1 1 calc R U . . .
C17 C -0.1856(5) 0.1913(2) 0.5202(4) 0.0353(16) Uani 1 1 d . . . . .
C53 C 0.7518(5) 0.6419(2) 0.0150(3) 0.0337(16) Uani 1 1 d . . . . .
C23 C 0.2875(5) 0.4671(2) 0.2579(3) 0.0393(18) Uani 1 1 d . . . . .
H23A H 0.296770 0.479003 0.214557 0.047 Uiso 1 1 calc R U . . .
H23B H 0.344155 0.476615 0.285551 0.047 Uiso 1 1 calc R U . . .
C50 C 0.7489(6) 0.4506(2) 0.1659(4) 0.049(2) Uani 1 1 d . . . . .
H50A H 0.684625 0.447195 0.185692 0.059 Uiso 1 1 calc R U . . .
H50B H 0.792083 0.425837 0.181268 0.059 Uiso 1 1 calc R U . . .
C13 C 0.0267(5) 0.2817(2) 0.7026(4) 0.0421(18) Uani 1 1 d . . . . .
H13A H 0.098103 0.277624 0.697997 0.050 Uiso 1 1 calc R U . . .
H13B H 0.010140 0.270581 0.745324 0.050 Uiso 1 1 calc R U . . .
C35 C 0.2930(5) 0.4718(2) 0.4874(3) 0.0314(15) Uani 1 1 d . . . . .
C32 C 0.5016(5) 0.4203(2) 0.3998(3) 0.0380(17) Uani 1 1 d . . . . .
H32A H 0.481315 0.449008 0.419126 0.046 Uiso 1 1 calc R U . . .
H32B H 0.570415 0.423603 0.387105 0.046 Uiso 1 1 calc R U . . .
C20 C 0.0611(5) 0.3519(2) 0.2976(4) 0.0390(17) Uani 1 1 d . . . . .
H20A H 0.030633 0.324882 0.277848 0.047 Uiso 1 1 calc R U . . .
H20B H 0.030192 0.378874 0.277751 0.047 Uiso 1 1 calc R U . . .
C11 C 0.0130(6) 0.2840(3) 0.5505(4) 0.056(2) Uani 1 1 d . . . . .
H11A H 0.052970 0.310479 0.563250 0.067 Uiso 1 1 calc R U . . .
H11B H 0.031991 0.274180 0.507657 0.067 Uiso 1 1 calc R U . . .
C4 C -0.4099(5) 0.3218(2) 0.6858(4) 0.0384(17) Uani 1 1 d . . . . .
H4A H -0.427476 0.353193 0.695795 0.046 Uiso 1 1 calc R U . . .
H4B H -0.455390 0.301588 0.707639 0.046 Uiso 1 1 calc R U . . .
C42 C 0.7464(6) 0.6291(3) 0.2471(5) 0.064(3) Uani 1 1 d . . . . .
H42A H 0.807389 0.636887 0.225434 0.077 Uiso 1 1 calc R U . . .
H42B H 0.753723 0.639225 0.291918 0.077 Uiso 1 1 calc R U . . .
C19 C 0.0476(5) 0.3520(2) 0.3676(3) 0.0353(16) Uani 1 1 d . . . . .
H19A H -0.022391 0.357248 0.375996 0.042 Uiso 1 1 calc R U . . .
H19B H 0.066204 0.322253 0.385355 0.042 Uiso 1 1 calc R U . . .
C43 C 0.6606(7) 0.5682(4) 0.2883(4) 0.069(3) Uani 1 1 d . . . . .
H43A H 0.603986 0.589017 0.285346 0.082 Uiso 1 1 calc R U . . .
H43B H 0.688212 0.568433 0.332553 0.082 Uiso 1 1 calc R U . . .
C52 C 0.9285(6) 0.5393(3) 0.2130(4) 0.047(2) Uani 1 1 d . . . . .
H52A H 0.907345 0.547659 0.256014 0.056 Uiso 1 1 calc R U . . .
H52B H 1.000968 0.540892 0.213338 0.056 Uiso 1 1 calc R U . . .
C29 C 0.2656(5) 0.3271(2) 0.4845(3) 0.0379(17) Uani 1 1 d . . . . .
H29A H 0.252237 0.299191 0.508150 0.045 Uiso 1 1 calc R U . . .
H29B H 0.218108 0.350257 0.497405 0.045 Uiso 1 1 calc R U . . .
C15 C -0.1391(6) 0.3798(2) 0.6786(3) 0.0393(18) Uani 1 1 d . . . . .
H15A H -0.088600 0.401804 0.693143 0.047 Uiso 1 1 calc R U . . .
H15B H -0.198245 0.384628 0.703655 0.047 Uiso 1 1 calc R U . . .
C49 C 0.7355(5) 0.4480(2) 0.0950(4) 0.0413(18) Uani 1 1 d . . . . .
H49A H 0.799679 0.443822 0.075396 0.050 Uiso 1 1 calc R U . . .
H49B H 0.692736 0.422302 0.082915 0.050 Uiso 1 1 calc R U . . .
C36 C 0.3098(6) 0.5043(2) 0.5389(3) 0.0443(19) Uani 1 1 d . . . . .
H36A H 0.322900 0.533911 0.520721 0.066 Uiso 1 1 calc R U . . .
H36B H 0.366342 0.494812 0.565817 0.066 Uiso 1 1 calc R U . . .
H36C H 0.251500 0.505942 0.564645 0.066 Uiso 1 1 calc R U . . .
C31 C 0.4959(5) 0.3839(2) 0.4479(4) 0.0387(17) Uani 1 1 d . . . . .
H31A H 0.536113 0.357811 0.435504 0.046 Uiso 1 1 calc R U . . .
H31B H 0.519997 0.394596 0.490243 0.046 Uiso 1 1 calc R U . . .
C14 C 0.0024(5) 0.3311(2) 0.6980(3) 0.0374(17) Uani 1 1 d . . . . .
H14A H 0.024794 0.346844 0.737483 0.045 Uiso 1 1 calc R U . . .
H14B H 0.035433 0.344841 0.661584 0.045 Uiso 1 1 calc R U . . .
C51 C 0.8967(5) 0.4922(3) 0.1987(4) 0.0448(19) Uani 1 1 d . . . . .
H51A H 0.932233 0.480365 0.161989 0.054 Uiso 1 1 calc R U . . .
H51B H 0.911382 0.472644 0.235958 0.054 Uiso 1 1 calc R U . . .
C44 C 0.6296(7) 0.5208(3) 0.2684(4) 0.057(3) Uani 1 1 d . . . . .
H44A H 0.684160 0.499466 0.277016 0.069 Uiso 1 1 calc R U . . .
H44B H 0.572639 0.511048 0.292807 0.069 Uiso 1 1 calc R U . . .
C38 C 0.4923(6) 0.5284(3) 0.1130(5) 0.059(2) Uani 1 1 d . . . . .
H38A H 0.508572 0.499158 0.093452 0.071 Uiso 1 1 calc R U . . .
H38B H 0.423486 0.535665 0.100247 0.071 Uiso 1 1 calc R U . . .
C3 C -0.4187(6) 0.3143(3) 0.6150(4) 0.0461(19) Uani 1 1 d . . . . .
H3A H -0.488407 0.308972 0.602367 0.055 Uiso 1 1 calc R U . . .
H3B H -0.396870 0.341619 0.592791 0.055 Uiso 1 1 calc R U . . .
C41 C 0.6617(7) 0.6529(3) 0.2151(5) 0.078(3) Uani 1 1 d . . . . .
H41A H 0.608030 0.656624 0.245101 0.093 Uiso 1 1 calc R U . . .
H41B H 0.682070 0.682952 0.200529 0.093 Uiso 1 1 calc R U . . .
C21 C 0.1915(5) 0.3546(2) 0.2219(3) 0.0391(17) Uani 1 1 d . . . . .
H21A H 0.136313 0.343895 0.193945 0.047 Uiso 1 1 calc R U . . .
H21B H 0.249191 0.335269 0.214845 0.047 Uiso 1 1 calc R U . . .
C18 C -0.1806(6) 0.1606(2) 0.4666(4) 0.049(2) Uani 1 1 d . . . . .
H18A H -0.123388 0.167979 0.441728 0.073 Uiso 1 1 calc R U . . .
H18B H -0.240391 0.163498 0.439458 0.073 Uiso 1 1 calc R U . . .
H18C H -0.174793 0.129729 0.482325 0.073 Uiso 1 1 calc R U . . .
C7 C -0.1859(6) 0.2103(3) 0.7631(5) 0.066(3) Uani 1 1 d . . . . .
H7A H -0.179462 0.205438 0.809682 0.079 Uiso 1 1 calc R U . . .
H7B H -0.134872 0.192191 0.742761 0.079 Uiso 1 1 calc R U . . .
C46 C 0.9442(6) 0.5477(3) 0.0656(5) 0.064(3) Uani 1 1 d . . . . .
H46A H 0.970454 0.559147 0.025399 0.077 Uiso 1 1 calc R U . . .
H46B H 0.981499 0.520409 0.078527 0.077 Uiso 1 1 calc R U . . .
C25 C 0.0702(5) 0.4603(2) 0.3557(3) 0.0389(17) Uani 1 1 d . . . . .
H25A H 0.023126 0.452337 0.320409 0.047 Uiso 1 1 calc R U . . .
H25B H 0.057445 0.491661 0.368662 0.047 Uiso 1 1 calc R U . . .
C54 C 0.7685(6) 0.6736(2) -0.0353(4) 0.048(2) Uani 1 1 d . . . . .
H54A H 0.818748 0.661897 -0.062954 0.073 Uiso 1 1 calc R U . . .
H54B H 0.790725 0.702227 -0.016675 0.073 Uiso 1 1 calc R U . . .
H54C H 0.707297 0.678383 -0.060349 0.073 Uiso 1 1 calc R U . . .
C28 C 0.3116(5) 0.2813(2) 0.3966(4) 0.0399(18) Uani 1 1 d . . . . .
H28A H 0.276916 0.252805 0.404869 0.048 Uiso 1 1 calc R U . . .
H28B H 0.375735 0.280746 0.420237 0.048 Uiso 1 1 calc R U . . .
C2 C -0.4118(5) 0.2343(2) 0.5951(4) 0.0430(19) Uani 1 1 d . . . . .
H2A H -0.385890 0.215115 0.561072 0.052 Uiso 1 1 calc R U . . .
H2B H -0.482493 0.239331 0.585241 0.052 Uiso 1 1 calc R U . . .
C12 C 0.0279(5) 0.2468(3) 0.5977(4) 0.050(2) Uani 1 1 d . . . . .
H12A H 0.004958 0.218185 0.578443 0.059 Uiso 1 1 calc R U . . .
H12B H 0.098726 0.243813 0.609024 0.059 Uiso 1 1 calc R U . . .
C39 C 0.5120(6) 0.6061(3) 0.0821(4) 0.050(2) Uani 1 1 d . . . . .
H39A H 0.440232 0.602917 0.074541 0.061 Uiso 1 1 calc R U . . .
H39B H 0.538800 0.621198 0.044525 0.061 Uiso 1 1 calc R U . . .
C8 C -0.2829(8) 0.1954(3) 0.7397(5) 0.083(3) Uani 1 1 d . . . . .
H8A H -0.333885 0.206286 0.768304 0.100 Uiso 1 1 calc R U . . .
H8B H -0.285606 0.162234 0.738307 0.100 Uiso 1 1 calc R U . . .
C1 C -0.3997(6) 0.2111(3) 0.6565(4) 0.050(2) Uani 1 1 d . . . . .
H1A H -0.440813 0.225469 0.688557 0.060 Uiso 1 1 calc R U . . .
H1B H -0.419617 0.179250 0.652018 0.060 Uiso 1 1 calc R U . . .
C10 C -0.1195(7) 0.3261(3) 0.5014(4) 0.058(2) Uani 1 1 d . . . . .
H10A H -0.123235 0.311300 0.459133 0.070 Uiso 1 1 calc R U . . .
H10B H -0.072999 0.351561 0.499740 0.070 Uiso 1 1 calc R U . . .
C47 C 0.8177(8) 0.5120(3) 0.0012(4) 0.072(3) Uani 1 1 d . . . . .
H47A H 0.859414 0.484857 -0.001417 0.087 Uiso 1 1 calc R U . . .
H47B H 0.825199 0.530175 -0.037775 0.087 Uiso 1 1 calc R U . . .
C9 C -0.2204(6) 0.3424(3) 0.5196(3) 0.050(2) Uani 1 1 d . . . . .
H9A H -0.235685 0.371222 0.497889 0.061 Uiso 1 1 calc R U . . .
H9B H -0.270796 0.320178 0.505768 0.061 Uiso 1 1 calc R U . . .
C40 C 0.5318(6) 0.6342(3) 0.1397(4) 0.057(2) Uani 1 1 d . . . . .
H40A H 0.523239 0.666353 0.129051 0.068 Uiso 1 1 calc R U . . .
H40B H 0.485581 0.626311 0.173194 0.068 Uiso 1 1 calc R U . . .
C45 C 0.9529(6) 0.5821(3) 0.1158(5) 0.063(3) Uani 1 1 d . . . . .
H45A H 1.021765 0.583960 0.132315 0.076 Uiso 1 1 calc R U . . .
H45B H 0.934081 0.611807 0.097972 0.076 Uiso 1 1 calc R U . . .
C48 C 0.7113(7) 0.4992(3) 0.0090(4) 0.066(3) Uani 1 1 d . . . . .
H48A H 0.668768 0.524285 -0.005989 0.079 Uiso 1 1 calc R U . . .
H48B H 0.695396 0.472673 -0.017829 0.079 Uiso 1 1 calc R U . . .

loop_
_atom_site_aniso_label
_atom_site_aniso_U_11
_atom_site_aniso_U_22
_atom_site_aniso_U_33
_atom_site_aniso_U_23
_atom_site_aniso_U_13
_atom_site_aniso_U_12
Dy2 0.01665(15) 0.02101(14) 0.01864(15) -0.00006(10) -0.00016(11) 0.00090(10)
Dy1 0.01800(15) 0.02118(14) 0.02046(15) -0.00039(11) 0.00202(12) -0.00188(11)
Dy3 0.01660(15) 0.02279(14) 0.02112(15) -0.00112(11) 0.00211(12) 0.00269(10)
I9 0.0275(2) 0.0360(2) 0.0319(2) -0.00671(18) 0.00399(19) -0.00430(17)
I5 0.0306(3) 0.0373(2) 0.0341(3) -0.00691(18) 0.0054(2) -0.00917(18)
I1 0.0268(2) 0.0379(2) 0.0390(3) 0.01009(19) -0.0018(2) -0.00475(18)
I7 0.0403(3) 0.0327(2) 0.0398(3) -0.00137(19) 0.0111(2) 0.00240(19)
I4 0.0439(3) 0.0450(3) 0.0302(3) -0.00434(19) -0.0007(2) 0.0134(2)
I6 0.0369(3) 0.0459(3) 0.0447(3) -0.0076(2) -0.0086(2) 0.0116(2)
I8 0.0474(3) 0.0436(3) 0.0432(3) 0.0035(2) 0.0012(2) -0.0051(2)
I3 0.0433(3) 0.0599(3) 0.0354(3) 0.0088(2) 0.0008(2) -0.0210(2)
I2 0.0581(3) 0.0415(3) 0.0441(3) -0.0013(2) -0.0118(3) 0.0128(2)
O9 0.025(3) 0.037(3) 0.028(3) 0.0054(19) -0.001(2) 0.0015(19)
O11 0.020(2) 0.037(3) 0.027(2) 0.0029(19) 0.0034(19) 0.0036(18)
O4 0.034(3) 0.046(3) 0.037(3) 0.011(2) 0.000(2) -0.003(2)
O13 0.031(3) 0.037(3) 0.029(3) 0.0040(19) -0.011(2) -0.001(2)
O10 0.030(3) 0.035(3) 0.031(3) 0.0108(19) 0.004(2) 0.0091(19)
O14 0.014(2) 0.036(2) 0.035(3) 0.0022(19) 0.001(2) 0.0000(17)
O15 0.030(3) 0.027(2) 0.038(3) -0.0036(19) 0.002(2) 0.0074(18)
O7 0.024(2) 0.033(3) 0.039(3) 0.006(2) 0.001(2) -0.0030(18)
O16 0.034(3) 0.026(2) 0.032(3) 0.0056(18) 0.002(2) 0.0048(18)
O3 0.031(3) 0.038(3) 0.029(3) 0.0019(19) 0.005(2) -0.001(2)
O24 0.042(3) 0.050(3) 0.041(3) 0.001(2) 0.024(3) 0.011(2)
O2 0.033(3) 0.049(3) 0.032(3) 0.004(2) 0.001(2) -0.006(2)
O17 0.034(3) 0.049(3) 0.049(3) -0.008(2) -0.008(3) 0.010(2)
O19 0.039(3) 0.066(4) 0.042(3) -0.008(3) 0.000(3) 0.010(3)
O20 0.036(3) 0.048(3) 0.066(4) 0.003(3) 0.020(3) -0.003(2)
O1 0.061(4) 0.046(3) 0.052(4) 0.015(3) -0.010(3) -0.016(3)
O5 0.026(3) 0.045(3) 0.051(3) -0.002(2) 0.008(2) -0.001(2)
O12 0.025(2) 0.035(2) 0.029(3) -0.0013(19) -0.007(2) -0.0017(18)
O18 0.052(4) 0.048(3) 0.049(3) -0.008(2) -0.003(3) 0.022(3)
O8 0.048(3) 0.041(3) 0.046(3) -0.001(2) 0.025(3) -0.006(2)
O22 0.033(3) 0.033(3) 0.045(3) 0.003(2) 0.004(2) 0.010(2)
O6 0.033(3) 0.030(3) 0.037(3) 0.0008(19) 0.001(2) -0.0089(19)
O23 0.024(3) 0.040(3) 0.066(4) -0.015(2) -0.006(3) 0.008(2)
O21 0.029(3) 0.048(3) 0.052(3) -0.016(2) -0.010(2) 0.012(2)
N3 0.030(3) 0.035(3) 0.047(4) 0.015(3) 0.003(3) 0.003(2)
C22 0.033(4) 0.052(4) 0.025(4) 0.006(3) -0.008(3) 0.000(3)
N1 0.036(4) 0.039(4) 0.051(4) -0.021(3) 0.001(3) -0.003(3)
N2 0.024(3) 0.038(3) 0.031(3) -0.006(3) -0.004(3) -0.001(2)
C33 0.023(4) 0.061(5) 0.030(4) 0.001(3) 0.009(3) 0.004(3)
C24 0.048(5) 0.035(4) 0.045(5) 0.016(3) 0.003(4) -0.003(3)
C6 0.048(5) 0.065(5) 0.022(4) -0.004(3) 0.001(3) -0.011(4)
C37 0.029(5) 0.055(5) 0.090(7) 0.002(5) 0.024(5) -0.008(4)
C34 0.025(4) 0.051(4) 0.039(4) -0.015(3) 0.003(3) 0.018(3)
C30 0.051(5) 0.048(5) 0.033(4) 0.010(3) -0.003(4) 0.011(4)
C27 0.056(5) 0.021(4) 0.044(5) -0.002(3) -0.009(4) 0.009(3)
C5 0.049(5) 0.051(5) 0.024(4) 0.000(3) 0.009(4) -0.007(4)
C26 0.022(4) 0.039(4) 0.035(4) -0.002(3) 0.008(3) 0.009(3)
C16 0.029(4) 0.029(4) 0.059(5) 0.005(3) 0.007(4) -0.004(3)
C17 0.030(4) 0.025(4) 0.050(5) -0.010(3) 0.002(3) -0.002(3)
C53 0.035(4) 0.034(4) 0.031(4) 0.009(3) -0.001(3) 0.003(3)
C23 0.041(4) 0.041(4) 0.036(4) 0.018(3) 0.006(3) -0.005(3)
C50 0.046(5) 0.034(4) 0.068(6) 0.000(4) 0.010(4) 0.003(3)
C13 0.022(4) 0.057(5) 0.046(5) 0.007(4) -0.009(3) -0.010(3)
C35 0.026(4) 0.034(4) 0.034(4) -0.002(3) 0.001(3) -0.007(3)
C32 0.023(4) 0.042(4) 0.048(5) -0.011(3) -0.007(3) 0.000(3)
C20 0.028(4) 0.039(4) 0.049(5) -0.008(3) -0.007(3) -0.006(3)
C11 0.050(5) 0.061(6) 0.059(6) -0.023(4) 0.026(5) -0.018(4)
C4 0.025(4) 0.039(4) 0.051(5) 0.005(3) 0.002(3) 0.006(3)
C42 0.047(5) 0.042(5) 0.102(8) -0.031(5) -0.013(5) 0.008(4)
C19 0.020(4) 0.035(4) 0.050(5) 0.007(3) -0.003(3) -0.010(3)
C43 0.047(6) 0.124(9) 0.035(5) 0.002(5) 0.013(4) 0.011(5)
C52 0.031(4) 0.059(5) 0.051(5) -0.011(4) -0.005(4) 0.011(4)
C29 0.038(4) 0.048(4) 0.029(4) 0.010(3) 0.009(3) 0.004(3)
C15 0.044(5) 0.028(4) 0.046(5) -0.012(3) 0.014(4) -0.006(3)
C49 0.029(4) 0.033(4) 0.062(5) -0.014(3) 0.000(4) 0.005(3)
C36 0.056(5) 0.040(4) 0.038(4) -0.017(3) 0.011(4) -0.016(3)
C31 0.024(4) 0.047(4) 0.043(4) -0.008(3) -0.018(3) 0.001(3)
C14 0.025(4) 0.053(4) 0.033(4) -0.007(3) -0.006(3) -0.010(3)
C51 0.036(4) 0.057(5) 0.042(5) 0.008(4) -0.001(4) 0.017(4)
C44 0.085(7) 0.046(5) 0.043(5) 0.016(4) 0.032(5) 0.028(4)
C38 0.022(4) 0.055(5) 0.101(8) -0.014(5) 0.000(5) 0.001(3)
C3 0.032(4) 0.054(5) 0.052(5) 0.012(4) 0.004(4) 0.000(3)
C41 0.074(7) 0.061(6) 0.095(8) -0.039(5) -0.032(6) 0.020(5)
C21 0.040(4) 0.052(4) 0.025(4) -0.011(3) -0.011(3) 0.007(3)
C18 0.071(6) 0.035(4) 0.039(4) -0.014(3) -0.013(4) 0.008(4)
C7 0.048(5) 0.062(6) 0.086(7) 0.047(5) -0.028(5) -0.004(4)
C46 0.042(5) 0.057(6) 0.096(8) 0.021(5) 0.038(5) 0.013(4)
C25 0.032(4) 0.044(4) 0.041(4) -0.001(3) 0.005(3) 0.017(3)
C54 0.065(6) 0.036(4) 0.044(5) 0.010(3) 0.000(4) -0.007(4)
C28 0.035(4) 0.029(4) 0.056(5) 0.009(3) 0.005(4) 0.005(3)
C2 0.025(4) 0.053(5) 0.051(5) -0.008(4) 0.003(4) -0.015(3)
C12 0.026(4) 0.053(5) 0.071(6) -0.022(4) 0.009(4) 0.001(3)
C39 0.039(5) 0.064(5) 0.048(5) 0.004(4) -0.008(4) 0.022(4)
C8 0.082(8) 0.060(6) 0.105(9) 0.053(6) -0.028(6) -0.021(5)
C1 0.049(5) 0.048(5) 0.054(5) -0.003(4) 0.014(4) -0.025(4)
C10 0.087(7) 0.059(5) 0.030(4) 0.000(4) 0.022(4) -0.025(5)
C47 0.101(9) 0.075(7) 0.044(6) -0.006(5) 0.031(5) 0.029(6)
C9 0.047(5) 0.077(6) 0.027(4) 0.003(4) -0.005(4) -0.021(4)
C40 0.052(6) 0.066(6) 0.052(5) 0.005(4) -0.003(4) 0.029(4)
C45 0.019(4) 0.059(6) 0.111(8) 0.015(5) 0.011(5) -0.003(4)
C48 0.070(7) 0.085(7) 0.042(5) -0.016(5) -0.022(5) 0.031(5)

loop_
_atom_type_symbol
_atom_type_description
_atom_type_scat_dispersion_real
_atom_type_scat_dispersion_imag
_atom_type_scat_source
C C 0.0033 0.0016 'International Tables Vol C Tables 4.2.6.8 and 6.1.1.4'
H H 0.0000 0.0000 'International Tables Vol C Tables 4.2.6.8 and 6.1.1.4'
Dy Dy -0.1892 4.4098 'International Tables Vol C Tables 4.2.6.8 and 6.1.1.4'
I I -0.4742 1.8119 'International Tables Vol C Tables 4.2.6.8 and 6.1.1.4'
N N 0.0061 0.0033 'International Tables Vol C Tables 4.2.6.8 and 6.1.1.4'
O O 0.0106 0.0060 'International Tables Vol C Tables 4.2.6.8 and 6.1.1.4'

loop_
_geom_angle_atom_site_label_1
_geom_angle_atom_site_label_2
_geom_angle_atom_site_label_3
_geom_angle
_geom_angle_site_symmetry_1
_geom_angle_site_symmetry_3
_geom_angle_publ_flag
O9 Dy2 O13 134.73(15) . . ?
O9 Dy2 O10 63.57(14) . . ?
O9 Dy2 O14 70.83(15) . . ?
O9 Dy2 O16 138.69(15) . . ?
O9 Dy2 N2 115.94(16) . . ?
O11 Dy2 O9 113.09(14) . . ?
O11 Dy2 O13 111.81(15) . . ?
O11 Dy2 O10 64.68(14) . . ?
O11 Dy2 O14 164.97(14) . . ?
O11 Dy2 O16 72.34(14) . . ?
O11 Dy2 N2 79.96(16) . . ?
O13 Dy2 O10 135.70(15) . . ?
O14 Dy2 O13 64.30(15) . . ?
O14 Dy2 O10 107.13(14) . . ?
O14 Dy2 O16 115.00(14) . . ?
O14 Dy2 N2 85.32(16) . . ?
O15 Dy2 O9 78.56(15) . . ?
O15 Dy2 O11 126.37(15) . . ?
O15 Dy2 O13 79.76(15) . . ?
O15 Dy2 O10 140.34(15) . . ?
O15 Dy2 O14 68.23(15) . . ?
O15 Dy2 O16 67.88(14) . . ?
O15 Dy2 O12 70.61(15) . . ?
O15 Dy2 N2 144.27(17) . . ?
O16 Dy2 O13 62.69(15) . . ?
O16 Dy2 O10 137.00(14) . . ?
O16 Dy2 N2 105.36(17) . . ?
O12 Dy2 O9 66.95(15) . . ?
O12 Dy2 O11 67.89(15) . . ?
O12 Dy2 O13 138.57(14) . . ?
O12 Dy2 O10 83.51(15) . . ?
O12 Dy2 O14 125.28(15) . . ?
O12 Dy2 O16 79.34(15) . . ?
O12 Dy2 N2 144.55(16) . . ?
N2 Dy2 O13 66.94(17) . . ?
N2 Dy2 O10 69.10(17) . . ?
O4 Dy1 O7 131.34(16) . . ?
O4 Dy1 O3 66.96(16) . . ?
O4 Dy1 O1 65.04(17) . . ?
O4 Dy1 O5 72.57(16) . . ?
O4 Dy1 O8 135.51(17) . . ?
O4 Dy1 N1 117.06(19) . . ?
O7 Dy1 O3 77.49(14) . . ?
O7 Dy1 O1 136.78(17) . . ?
O7 Dy1 O8 63.25(16) . . ?
O7 Dy1 N1 111.56(19) . . ?
O3 Dy1 O1 76.09(17) . . ?
O3 Dy1 O8 139.90(15) . . ?
O3 Dy1 N1 140.10(18) . . ?
O2 Dy1 O4 117.59(15) . . ?
O2 Dy1 O7 73.05(15) . . ?
O2 Dy1 O3 66.51(16) . . ?
O2 Dy1 O1 65.24(17) . . ?
O2 Dy1 O5 159.92(16) . . ?
O2 Dy1 O8 106.83(17) . . ?
O2 Dy1 N1 78.87(18) . . ?
O5 Dy1 O7 114.46(15) . . ?
O5 Dy1 O3 132.27(16) . . ?
O5 Dy1 O1 108.65(18) . . ?
O5 Dy1 O8 64.45(18) . . ?
O5 Dy1 N1 81.06(18) . . ?
O8 Dy1 O1 139.51(18) . . ?
O6 Dy1 O4 72.25(15) . . ?
O6 Dy1 O7 67.54(15) . . ?
O6 Dy1 O3 75.93(15) . . ?
O6 Dy1 O2 130.10(16) . . ?
O6 Dy1 O1 135.37(17) . . ?
O6 Dy1 O5 68.37(16) . . ?
O6 Dy1 O8 81.59(16) . . ?
O6 Dy1 N1 143.94(18) . . ?
N1 Dy1 O1 71.7(2) . . ?
N1 Dy1 O8 67.86(18) . . ?
O24 Dy3 O18 135.76(17) . . ?
O24 Dy3 N3 67.44(17) . . ?
O17 Dy3 O24 113.76(18) . . ?
O17 Dy3 O19 113.08(17) . . ?
O17 Dy3 O18 64.62(17) . . ?
O17 Dy3 O21 73.08(16) . . ?
O17 Dy3 N3 79.16(18) . . ?
O19 Dy3 O24 132.84(18) . . ?
O19 Dy3 O18 64.03(17) . . ?
O19 Dy3 O21 138.48(18) . . ?
O19 Dy3 N3 117.15(19) . . ?
O20 Dy3 O24 139.29(17) . . ?
O20 Dy3 O17 67.66(19) . . ?
O20 Dy3 O19 66.60(19) . . ?
O20 Dy3 O18 83.39(18) . . ?
O20 Dy3 O23 123.92(19) . . ?
O20 Dy3 O21 80.14(18) . . ?
O20 Dy3 N3 143.76(19) . . ?
O18 Dy3 N3 69.08(18) . . ?
O22 Dy3 O24 79.11(16) . . ?
O22 Dy3 O17 125.32(17) . . ?
O22 Dy3 O19 78.67(17) . . ?
O22 Dy3 O20 70.17(17) . . ?
O22 Dy3 O18 140.69(16) . . ?
O22 Dy3 O23 68.58(17) . . ?
O22 Dy3 O21 66.75(17) . . ?
O22 Dy3 N3 145.14(17) . . ?
O23 Dy3 O24 63.85(18) . . ?
O23 Dy3 O17 165.93(18) . . ?
O23 Dy3 O19 69.40(17) . . ?
O23 Dy3 O18 106.68(17) . . ?
O23 Dy3 O21 114.89(15) . . ?
O23 Dy3 N3 87.43(19) . . ?
O21 Dy3 O24 63.19(17) . . ?
O21 Dy3 O18 137.69(17) . . ?
O21 Dy3 N3 104.36(19) . . ?
C22 O9 Dy2 119.5(4) . . ?
C23 O9 Dy2 108.9(4) . . ?
C23 O9 C22 112.8(5) . . ?
C26 O11 Dy2 116.9(3) . . ?
C26 O11 C19 116.1(5) . . ?
C19 O11 Dy2 113.8(4) . . ?
C6 O4 Dy1 115.5(4) . . ?
C7 O4 Dy1 114.3(5) . . ?
C7 O4 C6 117.6(6) . . ?
C30 O13 Dy2 120.9(4) . . ?
C30 O13 C31 115.4(5) . . ?
C31 O13 Dy2 123.3(4) . . ?
C24 O10 Dy2 120.8(4) . . ?
C25 O10 Dy2 122.6(4) . . ?
C25 O10 C24 114.5(5) . . ?
C33 O14 Dy2 113.8(4) . . ?
C32 O14 Dy2 116.2(4) . . ?
C32 O14 C33 115.5(5) . . ?
C34 O15 Dy2 120.9(4) . . ?
C34 O15 C27 115.0(5) . . ?
C27 O15 Dy2 116.0(4) . . ?
C16 O7 Dy1 119.5(4) . . ?
C9 O7 Dy1 109.0(4) . . ?
C9 O7 C16 112.2(5) . . ?
C29 O16 Dy2 107.6(4) . . ?
C29 O16 C28 112.5(5) . . ?
C28 O16 Dy2 118.1(4) . . ?
C5 O3 Dy1 121.1(4) . . ?
C5 O3 C4 110.5(5) . . ?
C4 O3 Dy1 121.1(4) . . ?
C46 O24 Dy3 123.7(5) . . ?
C46 O24 C47 115.0(6) . . ?
C47 O24 Dy3 121.2(5) . . ?
C3 O2 Dy1 114.4(4) . . ?
C3 O2 C2 114.9(5) . . ?
C2 O2 Dy1 116.3(4) . . ?
C38 O17 Dy3 112.6(4) . . ?
C38 O17 C39 115.2(6) . . ?
C39 O17 Dy3 117.8(4) . . ?
C42 O19 Dy3 108.1(5) . . ?
C43 O19 Dy3 121.1(5) . . ?
C43 O19 C42 110.0(7) . . ?
C37 O20 Dy3 122.2(5) . . ?
C37 O20 C44 114.0(6) . . ?
C44 O20 Dy3 115.0(5) . . ?
C8 O1 Dy1 120.1(5) . . ?
C1 O1 Dy1 121.0(4) . . ?
C1 O1 C8 110.5(6) . . ?
C13 O5 Dy1 114.0(4) . . ?
C13 O5 C12 115.2(5) . . ?
C12 O5 Dy1 116.2(4) . . ?
C20 O12 Dy2 120.0(4) . . ?
C20 O12 C21 114.1(5) . . ?
C21 O12 Dy2 115.8(4) . . ?
C41 O18 Dy3 119.7(5) . . ?
C40 O18 Dy3 123.3(5) . . ?
C40 O18 C41 114.6(6) . . ?
C11 O8 Dy1 123.4(5) . . ?
C11 O8 C10 114.1(6) . . ?
C10 O8 Dy1 120.9(4) . . ?
C50 O22 Dy3 116.3(4) . . ?
C50 O22 C51 115.7(5) . . ?
C51 O22 Dy3 119.1(4) . . ?
C15 O6 Dy1 115.9(4) . . ?
C15 O6 C14 115.2(5) . . ?
C14 O6 Dy1 120.8(4) . . ?
C52 O23 Dy3 114.9(4) . . ?
C52 O23 C45 115.3(6) . . ?
C45 O23 Dy3 114.4(5) . . ?
C49 O21 Dy3 119.4(4) . . ?
C48 O21 Dy3 107.1(5) . . ?
C48 O21 C49 112.7(6) . . ?
C53 N3 Dy3 177.1(6) . . ?
O9 C22 H22A 110.1 . . ?
O9 C22 H22B 110.1 . . ?
O9 C22 C21 107.8(5) . . ?
H22A C22 H22B 108.5 . . ?
C21 C22 H22A 110.1 . . ?
C21 C22 H22B 110.1 . . ?
C17 N1 Dy1 172.0(6) . . ?
C35 N2 Dy2 175.1(5) . . ?
O14 C33 H33A 109.5 . . ?
O14 C33 H33B 109.5 . . ?
O14 C33 C34 110.5(5) . . ?
H33A C33 H33B 108.1 . . ?
C34 C33 H33A 109.5 . . ?
C34 C33 H33B 109.5 . . ?
O10 C24 H24A 110.6 . . ?
O10 C24 H24B 110.6 . . ?
O10 C24 C23 105.6(5) . . ?
H24A C24 H24B 108.7 . . ?
C23 C24 H24A 110.6 . . ?
C23 C24 H24B 110.6 . . ?
O4 C6 H6A 109.4 . . ?
O4 C6 H6B 109.4 . . ?
O4 C6 C5 111.0(6) . . ?
H6A C6 H6B 108.0 . . ?
C5 C6 H6A 109.4 . . ?
C5 C6 H6B 109.4 . . ?
O20 C37 H37A 110.8 . . ?
O20 C37 H37B 110.8 . . ?
O20 C37 C38 104.7(6) . . ?
H37A C37 H37B 108.9 . . ?
C38 C37 H37A 110.8 . . ?
C38 C37 H37B 110.8 . . ?
O15 C34 C33 107.7(5) . . ?
O15 C34 H34A 110.2 . . ?
O15 C34 H34B 110.2 . . ?
C33 C34 H34A 110.2 . . ?
C33 C34 H34B 110.2 . . ?
H34A C34 H34B 108.5 . . ?
O13 C30 H30A 110.6 . . ?
O13 C30 H30B 110.6 . . ?
O13 C30 C29 105.6(6) . . ?
H30A C30 H30B 108.8 . . ?
C29 C30 H30A 110.6 . . ?
C29 C30 H30B 110.6 . . ?
O15 C27 H27A 109.8 . . ?
O15 C27 H27B 109.8 . . ?
O15 C27 C28 109.4(5) . . ?
H27A C27 H27B 108.2 . . ?
C28 C27 H27A 109.8 . . ?
C28 C27 H27B 109.8 . . ?
O3 C5 C6 109.4(5) . . ?
O3 C5 H5A 109.8 . . ?
O3 C5 H5B 109.8 . . ?
C6 C5 H5A 109.8 . . ?
C6 C5 H5B 109.8 . . ?
H5A C5 H5B 108.2 . . ?
O11 C26 H26A 109.6 . . ?
O11 C26 H26B 109.6 . . ?
O11 C26 C25 110.4(5) . . ?
H26A C26 H26B 108.1 . . ?
C25 C26 H26A 109.6 . . ?
C25 C26 H26B 109.6 . . ?
O7 C16 H16A 110.3 . . ?
O7 C16 H16B 110.3 . . ?
O7 C16 C15 107.0(5) . . ?
H16A C16 H16B 108.6 . . ?
C15 C16 H16A 110.3 . . ?
C15 C16 H16B 110.3 . . ?
N1 C17 C18 179.0(8) . . ?
N3 C53 C54 178.2(8) . . ?
O9 C23 C24 109.7(5) . . ?
O9 C23 H23A 109.7 . . ?
O9 C23 H23B 109.7 . . ?
C24 C23 H23A 109.7 . . ?
C24 C23 H23B 109.7 . . ?
H23A C23 H23B 108.2 . . ?
O22 C50 H50A 109.7 . . ?
O22 C50 H50B 109.7 . . ?
O22 C50 C49 109.9(6) . . ?
H50A C50 H50B 108.2 . . ?
C49 C50 H50A 109.7 . . ?
C49 C50 H50B 109.7 . . ?
O5 C13 H13A 109.1 . . ?
O5 C13 H13B 109.1 . . ?
O5 C13 C14 112.3(6) . . ?
H13A C13 H13B 107.9 . . ?
C14 C13 H13A 109.1 . . ?
C14 C13 H13B 109.1 . . ?
N2 C35 C36 178.7(8) . . ?
O14 C32 H32A 109.2 . . ?
O14 C32 H32B 109.2 . . ?
O14 C32 C31 111.9(5) . . ?
H32A C32 H32B 107.9 . . ?
C31 C32 H32A 109.2 . . ?
C31 C32 H32B 109.2 . . ?
O12 C20 H20A 110.4 . . ?
O12 C20 H20B 110.4 . . ?
O12 C20 C19 106.8(6) . . ?
H20A C20 H20B 108.6 . . ?
C19 C20 H20A 110.4 . . ?
C19 C20 H20B 110.4 . . ?
O8 C11 H11A 110.5 . . ?
O8 C11 H11B 110.5 . . ?
O8 C11 C12 106.1(6) . . ?
H11A C11 H11B 108.7 . . ?
C12 C11 H11A 110.5 . . ?
C12 C11 H11B 110.5 . . ?
O3 C4 H4A 109.9 . . ?
O3 C4 H4B 109.9 . . ?
O3 C4 C3 109.0(6) . . ?
H4A C4 H4B 108.3 . . ?
C3 C4 H4A 109.9 . . ?
C3 C4 H4B 109.9 . . ?
O19 C42 H42A 109.5 . . ?
O19 C42 H42B 109.5 . . ?
O19 C42 C41 110.9(7) . . ?
H42A C42 H42B 108.0 . . ?
C41 C42 H42A 109.5 . . ?
C41 C42 H42B 109.5 . . ?
O11 C19 C20 111.1(5) . . ?
O11 C19 H19A 109.4 . . ?
O11 C19 H19B 109.4 . . ?
C20 C19 H19A 109.4 . . ?
C20 C19 H19B 109.4 . . ?
H19A C19 H19B 108.0 . . ?
O19 C43 H43A 110.7 . . ?
O19 C43 H43B 110.7 . . ?
O19 C43 C44 105.2(7) . . ?
H43A C43 H43B 108.8 . . ?
C44 C43 H43A 110.7 . . ?
C44 C43 H43B 110.7 . . ?
O23 C52 H52A 109.1 . . ?
O23 C52 H52B 109.1 . . ?
O23 C52 C51 112.4(6) . . ?
H52A C52 H52B 107.9 . . ?
C51 C52 H52A 109.1 . . ?
C51 C52 H52B 109.1 . . ?
O16 C29 C30 109.9(5) . . ?
O16 C29 H29A 109.7 . . ?
O16 C29 H29B 109.7 . . ?
C30 C29 H29A 109.7 . . ?
C30 C29 H29B 109.7 . . ?
H29A C29 H29B 108.2 . . ?
O6 C15 C16 109.9(5) . . ?
O6 C15 H15A 109.7 . . ?
O6 C15 H15B 109.7 . . ?
C16 C15 H15A 109.7 . . ?
C16 C15 H15B 109.7 . . ?
H15A C15 H15B 108.2 . . ?
O21 C49 C50 107.8(5) . . ?
O21 C49 H49A 110.1 . . ?
O21 C49 H49B 110.1 . . ?
C50 C49 H49A 110.1 . . ?
C50 C49 H49B 110.1 . . ?
H49A C49 H49B 108.5 . . ?
C35 C36 H36A 109.5 . . ?
C35 C36 H36B 109.5 . . ?
C35 C36 H36C 109.5 . . ?
H36A C36 H36B 109.5 . . ?
H36A C36 H36C 109.5 . . ?
H36B C36 H36C 109.5 . . ?
O13 C31 C32 105.9(5) . . ?
O13 C31 H31A 110.5 . . ?
O13 C31 H31B 110.5 . . ?
C32 C31 H31A 110.5 . . ?
C32 C31 H31B 110.5 . . ?
H31A C31 H31B 108.7 . . ?
O6 C14 C13 107.3(5) . . ?
O6 C14 H14A 110.2 . . ?
O6 C14 H14B 110.2 . . ?
C13 C14 H14A 110.2 . . ?
C13 C14 H14B 110.2 . . ?
H14A C14 H14B 108.5 . . ?
O22 C51 C52 107.9(6) . . ?
O22 C51 H51A 110.1 . . ?
O22 C51 H51B 110.1 . . ?
C52 C51 H51A 110.1 . . ?
C52 C51 H51B 110.1 . . ?
H51A C51 H51B 108.4 . . ?
O20 C44 C43 107.8(6) . . ?
O20 C44 H44A 110.2 . . ?
O20 C44 H44B 110.2 . . ?
C43 C44 H44A 110.2 . . ?
C43 C44 H44B 110.2 . . ?
H44A C44 H44B 108.5 . . ?
O17 C38 C37 112.3(7) . . ?
O17 C38 H38A 109.1 . . ?
O17 C38 H38B 109.1 . . ?
C37 C38 H38A 109.1 . . ?
C37 C38 H38B 109.1 . . ?
H38A C38 H38B 107.9 . . ?
O2 C3 C4 111.9(6) . . ?
O2 C3 H3A 109.2 . . ?
O2 C3 H3B 109.2 . . ?
C4 C3 H3A 109.2 . . ?
C4 C3 H3B 109.2 . . ?
H3A C3 H3B 107.9 . . ?
O18 C41 C42 107.5(7) . . ?
O18 C41 H41A 110.2 . . ?
O18 C41 H41B 110.2 . . ?
C42 C41 H41A 110.2 . . ?
C42 C41 H41B 110.2 . . ?
H41A C41 H41B 108.5 . . ?
O12 C21 C22 108.5(5) . . ?
O12 C21 H21A 110.0 . . ?
O12 C21 H21B 110.0 . . ?
C22 C21 H21A 110.0 . . ?
C22 C21 H21B 110.0 . . ?
H21A C21 H21B 108.4 . . ?
C17 C18 H18A 109.5 . . ?
C17 C18 H18B 109.5 . . ?
C17 C18 H18C 109.5 . . ?
H18A C18 H18B 109.5 . . ?
H18A C18 H18C 109.5 . . ?
H18B C18 H18C 109.5 . . ?
O4 C7 H7A 109.3 . . ?
O4 C7 H7B 109.3 . . ?
O4 C7 C8 111.4(6) . . ?
H7A C7 H7B 108.0 . . ?
C8 C7 H7A 109.3 . . ?
C8 C7 H7B 109.3 . . ?
O24 C46 H46A 110.4 . . ?
O24 C46 H46B 110.4 . . ?
O24 C46 C45 106.7(6) . . ?
H46A C46 H46B 108.6 . . ?
C45 C46 H46A 110.4 . . ?
C45 C46 H46B 110.4 . . ?
O10 C25 C26 107.7(5) . . ?
O10 C25 H25A 110.2 . . ?
O10 C25 H25B 110.2 . . ?
C26 C25 H25A 110.2 . . ?
C26 C25 H25B 110.2 . . ?
H25A C25 H25B 108.5 . . ?
C53 C54 H54A 109.5 . . ?
C53 C54 H54B 109.5 . . ?
C53 C54 H54C 109.5 . . ?
H54A C54 H54B 109.5 . . ?
H54A C54 H54C 109.5 . . ?
H54B C54 H54C 109.5 . . ?
O16 C28 C27 108.0(5) . . ?
O16 C28 H28A 110.1 . . ?
O16 C28 H28B 110.1 . . ?
C27 C28 H28A 110.1 . . ?
C27 C28 H28B 110.1 . . ?
H28A C28 H28B 108.4 . . ?
O2 C2 H2A 109.3 . . ?
O2 C2 H2B 109.3 . . ?
O2 C2 C1 111.6(6) . . ?
H2A C2 H2B 108.0 . . ?
C1 C2 H2A 109.3 . . ?
C1 C2 H2B 109.3 . . ?
O5 C12 C11 110.7(6) . . ?
O5 C12 H12A 109.5 . . ?
O5 C12 H12B 109.5 . . ?
C11 C12 H12A 109.5 . . ?
C11 C12 H12B 109.5 . . ?
H12A C12 H12B 108.1 . . ?
O17 C39 H39A 109.3 . . ?
O17 C39 H39B 109.3 . . ?
O17 C39 C40 111.4(6) . . ?
H39A C39 H39B 108.0 . . ?
C40 C39 H39A 109.3 . . ?
C40 C39 H39B 109.3 . . ?
O1 C8 H8A 110.2 . . ?
O1 C8 H8B 110.2 . . ?
C7 C8 O1 107.4(7) . . ?
C7 C8 H8A 110.2 . . ?
C7 C8 H8B 110.2 . . ?
H8A C8 H8B 108.5 . . ?
O1 C1 C2 107.2(6) . . ?
O1 C1 H1A 110.3 . . ?
O1 C1 H1B 110.3 . . ?
C2 C1 H1A 110.3 . . ?
C2 C1 H1B 110.3 . . ?
H1A C1 H1B 108.5 . . ?
O8 C10 H10A 110.6 . . ?
O8 C10 H10B 110.6 . . ?
O8 C10 C9 105.7(6) . . ?
H10A C10 H10B 108.7 . . ?
C9 C10 H10A 110.6 . . ?
C9 C10 H10B 110.6 . . ?
O24 C47 H47A 110.8 . . ?
O24 C47 H47B 110.8 . . ?
O24 C47 C48 104.6(6) . . ?
H47A C47 H47B 108.9 . . ?
C48 C47 H47A 110.8 . . ?
C48 C47 H47B 110.8 . . ?
O7 C9 C10 109.6(6) . . ?
O7 C9 H9A 109.8 . . ?
O7 C9 H9B 109.8 . . ?
C10 C9 H9A 109.8 . . ?
C10 C9 H9B 109.8 . . ?
H9A C9 H9B 108.2 . . ?
O18 C40 C39 107.7(6) . . ?
O18 C40 H40A 110.2 . . ?
O18 C40 H40B 110.2 . . ?
C39 C40 H40A 110.2 . . ?
C39 C40 H40B 110.2 . . ?
H40A C40 H40B 108.5 . . ?
O23 C45 C46 109.7(6) . . ?
O23 C45 H45A 109.7 . . ?
O23 C45 H45B 109.7 . . ?
C46 C45 H45A 109.7 . . ?
C46 C45 H45B 109.7 . . ?
H45A C45 H45B 108.2 . . ?
O21 C48 C47 112.0(7) . . ?
O21 C48 H48A 109.2 . . ?
O21 C48 H48B 109.2 . . ?
C47 C48 H48A 109.2 . . ?
C47 C48 H48B 109.2 . . ?
H48A C48 H48B 107.9 . . ?

loop_
_geom_bond_atom_site_label_1
_geom_bond_atom_site_label_2
_geom_bond_distance
_geom_bond_site_symmetry_2
_geom_bond_publ_flag
Dy2 O9 2.415(4) . ?
Dy2 O11 2.410(4) . ?
Dy2 O13 2.466(4) . ?
Dy2 O10 2.471(4) . ?
Dy2 O14 2.415(4) . ?
Dy2 O15 2.370(4) . ?
Dy2 O16 2.425(4) . ?
Dy2 O12 2.398(4) . ?
Dy2 N2 2.449(5) . ?
Dy1 O4 2.411(5) . ?
Dy1 O7 2.416(4) . ?
Dy1 O3 2.428(4) . ?
Dy1 O2 2.401(5) . ?
Dy1 O1 2.478(5) . ?
Dy1 O5 2.416(5) . ?
Dy1 O8 2.469(4) . ?
Dy1 O6 2.375(4) . ?
Dy1 N1 2.447(6) . ?
Dy3 O24 2.458(4) . ?
Dy3 O17 2.412(5) . ?
Dy3 O19 2.423(5) . ?
Dy3 O20 2.390(5) . ?
Dy3 O18 2.459(5) . ?
Dy3 O22 2.381(4) . ?
Dy3 O23 2.410(5) . ?
Dy3 O21 2.433(5) . ?
Dy3 N3 2.466(5) . ?
O9 C22 1.447(8) . ?
O9 C23 1.446(8) . ?
O11 C26 1.460(7) . ?
O11 C19 1.461(8) . ?
O4 C6 1.448(9) . ?
O4 C7 1.430(9) . ?
O13 C30 1.427(8) . ?
O13 C31 1.436(8) . ?
O10 C24 1.450(8) . ?
O10 C25 1.434(8) . ?
O14 C33 1.460(8) . ?
O14 C32 1.430(8) . ?
O15 C34 1.443(8) . ?
O15 C27 1.451(8) . ?
O7 C16 1.450(8) . ?
O7 C9 1.435(8) . ?
O16 C29 1.438(8) . ?
O16 C28 1.447(7) . ?
O3 C5 1.427(8) . ?
O3 C4 1.430(8) . ?
O24 C46 1.409(10) . ?
O24 C47 1.437(10) . ?
O2 C3 1.430(8) . ?
O2 C2 1.441(8) . ?
O17 C38 1.430(9) . ?
O17 C39 1.438(8) . ?
O19 C42 1.454(9) . ?
O19 C43 1.404(9) . ?
O20 C37 1.408(9) . ?
O20 C44 1.477(10) . ?
O1 C8 1.466(10) . ?
O1 C1 1.414(9) . ?
O5 C13 1.436(8) . ?
O5 C12 1.451(8) . ?
O12 C20 1.437(8) . ?
O12 C21 1.460(8) . ?
O18 C41 1.442(10) . ?
O18 C40 1.406(9) . ?
O8 C11 1.423(10) . ?
O8 C10 1.438(10) . ?
O22 C50 1.428(8) . ?
O22 C51 1.457(8) . ?
O6 C15 1.440(8) . ?
O6 C14 1.444(8) . ?
O23 C52 1.423(9) . ?
O23 C45 1.465(10) . ?
O21 C49 1.433(8) . ?
O21 C48 1.422(10) . ?
N3 C53 1.124(8) . ?
C22 H22A 0.9900 . ?
C22 H22B 0.9900 . ?
C22 C21 1.487(10) . ?
N1 C17 1.123(8) . ?
N2 C35 1.117(8) . ?
C33 H33A 0.9900 . ?
C33 H33B 0.9900 . ?
C33 C34 1.506(10) . ?
C24 H24A 0.9900 . ?
C24 H24B 0.9900 . ?
C24 C23 1.512(10) . ?
C6 H6A 0.9900 . ?
C6 H6B 0.9900 . ?
C6 C5 1.508(11) . ?
C37 H37A 0.9900 . ?
C37 H37B 0.9900 . ?
C37 C38 1.532(12) . ?
C34 H34A 0.9900 . ?
C34 H34B 0.9900 . ?
C30 H30A 0.9900 . ?
C30 H30B 0.9900 . ?
C30 C29 1.511(10) . ?
C27 H27A 0.9900 . ?
C27 H27B 0.9900 . ?
C27 C28 1.496(10) . ?
C5 H5A 0.9900 . ?
C5 H5B 0.9900 . ?
C26 H26A 0.9900 . ?
C26 H26B 0.9900 . ?
C26 C25 1.486(9) . ?
C16 H16A 0.9900 . ?
C16 H16B 0.9900 . ?
C16 C15 1.510(10) . ?
C17 C18 1.454(9) . ?
C53 C54 1.442(9) . ?
C23 H23A 0.9900 . ?
C23 H23B 0.9900 . ?
C50 H50A 0.9900 . ?
C50 H50B 0.9900 . ?
C50 C49 1.493(11) . ?
C13 H13A 0.9900 . ?
C13 H13B 0.9900 . ?
C13 C14 1.511(10) . ?
C35 C36 1.463(9) . ?
C32 H32A 0.9900 . ?
C32 H32B 0.9900 . ?
C32 C31 1.486(10) . ?
C20 H20A 0.9900 . ?
C20 H20B 0.9900 . ?
C20 C19 1.489(10) . ?
C11 H11A 0.9900 . ?
C11 H11B 0.9900 . ?
C11 C12 1.495(12) . ?
C4 H4A 0.9900 . ?
C4 H4B 0.9900 . ?
C4 C3 1.503(10) . ?
C42 H42A 0.9900 . ?
C42 H42B 0.9900 . ?
C42 C41 1.492(12) . ?
C19 H19A 0.9900 . ?
C19 H19B 0.9900 . ?
C43 H43A 0.9900 . ?
C43 H43B 0.9900 . ?
C43 C44 1.528(13) . ?
C52 H52A 0.9900 . ?
C52 H52B 0.9900 . ?
C52 C51 1.495(11) . ?
C29 H29A 0.9900 . ?
C29 H29B 0.9900 . ?
C15 H15A 0.9900 . ?
C15 H15B 0.9900 . ?
C49 H49A 0.9900 . ?
C49 H49B 0.9900 . ?
C36 H36A 0.9800 . ?
C36 H36B 0.9800 . ?
C36 H36C 0.9800 . ?
C31 H31A 0.9900 . ?
C31 H31B 0.9900 . ?
C14 H14A 0.9900 . ?
C14 H14B 0.9900 . ?
C51 H51A 0.9900 . ?
C51 H51B 0.9900 . ?
C44 H44A 0.9900 . ?
C44 H44B 0.9900 . ?
C38 H38A 0.9900 . ?
C38 H38B 0.9900 . ?
C3 H3A 0.9900 . ?
C3 H3B 0.9900 . ?
C41 H41A 0.9900 . ?
C41 H41B 0.9900 . ?
C21 H21A 0.9900 . ?
C21 H21B 0.9900 . ?
C18 H18A 0.9800 . ?
C18 H18B 0.9800 . ?
C18 H18C 0.9800 . ?
C7 H7A 0.9900 . ?
C7 H7B 0.9900 . ?
C7 C8 1.462(12) . ?
C46 H46A 0.9900 . ?
C46 H46B 0.9900 . ?
C46 C45 1.474(13) . ?
C25 H25A 0.9900 . ?
C25 H25B 0.9900 . ?
C54 H54A 0.9800 . ?
C54 H54B 0.9800 . ?
C54 H54C 0.9800 . ?
C28 H28A 0.9900 . ?
C28 H28B 0.9900 . ?
C2 H2A 0.9900 . ?
C2 H2B 0.9900 . ?
C2 C1 1.467(11) . ?
C12 H12A 0.9900 . ?
C12 H12B 0.9900 . ?
C39 H39A 0.9900 . ?
C39 H39B 0.9900 . ?
C39 C40 1.487(11) . ?
C8 H8A 0.9900 . ?
C8 H8B 0.9900 . ?
C1 H1A 0.9900 . ?
C1 H1B 0.9900 . ?
C10 H10A 0.9900 . ?
C10 H10B 0.9900 . ?
C10 C9 1.521(12) . ?
C47 H47A 0.9900 . ?
C47 H47B 0.9900 . ?
C47 C48 1.515(14) . ?
C9 H9A 0.9900 . ?
C9 H9B 0.9900 . ?
C40 H40A 0.9900 . ?
C40 H40B 0.9900 . ?
C45 H45A 0.9900 . ?
C45 H45B 0.9900 . ?
C48 H48A 0.9900 . ?
C48 H48B 0.9900 . ?

loop_
_geom_torsion_atom_site_label_1
_geom_torsion_atom_site_label_2
_geom_torsion_atom_site_label_3
_geom_torsion_atom_site_label_4
_geom_torsion
_geom_torsion_site_symmetry_1
_geom_torsion_site_symmetry_2
_geom_torsion_site_symmetry_3
_geom_torsion_site_symmetry_4
_geom_torsion_publ_flag
Dy2 O9 C22 C21 -32.0(7) . . . . ?
Dy2 O9 C23 C24 -63.8(6) . . . . ?
Dy2 O11 C26 C25 48.2(7) . . . . ?
Dy2 O11 C19 C20 -44.8(6) . . . . ?
Dy2 O13 C30 C29 4.4(7) . . . . ?
Dy2 O13 C31 C32 18.4(7) . . . . ?
Dy2 O10 C24 C23 -0.6(8) . . . . ?
Dy2 O10 C25 C26 19.1(8) . . . . ?
Dy2 O14 C33 C34 -44.7(6) . . . . ?
Dy2 O14 C32 C31 49.6(6) . . . . ?
Dy2 O15 C34 C33 -28.9(7) . . . . ?
Dy2 O15 C27 C28 -46.0(7) . . . . ?
Dy2 O16 C29 C30 -64.5(6) . . . . ?
Dy2 O16 C28 C27 -31.8(7) . . . . ?
Dy2 O12 C20 C19 -33.0(6) . . . . ?
Dy2 O12 C21 C22 -47.3(6) . . . . ?
Dy1 O4 C6 C5 44.7(7) . . . . ?
Dy1 O4 C7 C8 -54.4(10) . . . . ?
Dy1 O7 C16 C15 -29.4(6) . . . . ?
Dy1 O7 C9 C10 -63.5(6) . . . . ?
Dy1 O3 C5 C6 20.0(7) . . . . ?
Dy1 O3 C4 C3 -11.6(7) . . . . ?
Dy1 O2 C3 C4 -48.0(7) . . . . ?
Dy1 O2 C2 C1 47.0(7) . . . . ?
Dy1 O1 C8 C7 -16.3(11) . . . . ?
Dy1 O1 C1 C2 26.2(8) . . . . ?
Dy1 O5 C13 C14 -42.7(7) . . . . ?
Dy1 O5 C12 C11 49.5(7) . . . . ?
Dy1 O8 C11 C12 21.5(8) . . . . ?
Dy1 O8 C10 C9 1.0(8) . . . . ?
Dy1 O6 C15 C16 -47.0(6) . . . . ?
Dy1 O6 C14 C13 -27.9(7) . . . . ?
Dy3 O24 C46 C45 -16.6(9) . . . . ?
Dy3 O24 C47 C48 -5.5(9) . . . . ?
Dy3 O17 C38 C37 46.7(7) . . . . ?
Dy3 O17 C39 C40 -43.4(8) . . . . ?
Dy3 O19 C42 C41 61.0(8) . . . . ?
Dy3 O19 C43 C44 36.0(9) . . . . ?
Dy3 O20 C37 C38 29.9(8) . . . . ?
Dy3 O20 C44 C43 48.6(7) . . . . ?
Dy3 O18 C41 C42 -4.3(11) . . . . ?
Dy3 O18 C40 C39 -21.5(9) . . . . ?
Dy3 O22 C50 C49 47.1(7) . . . . ?
Dy3 O22 C51 C52 31.0(7) . . . . ?
Dy3 O23 C52 C51 40.7(7) . . . . ?
Dy3 O23 C45 C46 -53.7(8) . . . . ?
Dy3 O21 C49 C50 28.2(7) . . . . ?
Dy3 O21 C48 C47 63.2(7) . . . . ?
O9 C22 C21 O12 49.2(7) . . . . ?
O11 C26 C25 O10 -40.9(8) . . . . ?
O4 C6 C5 O3 -40.7(8) . . . . ?
O4 C7 C8 O1 44.0(12) . . . . ?
O13 C30 C29 O16 38.3(7) . . . . ?
O10 C24 C23 O9 40.5(8) . . . . ?
O14 C33 C34 O15 46.5(7) . . . . ?
O14 C32 C31 O13 -41.6(7) . . . . ?
O15 C27 C28 O16 48.8(8) . . . . ?
O7 C16 C15 O6 47.6(7) . . . . ?
O3 C4 C3 O2 37.7(8) . . . . ?
O24 C46 C45 O23 43.0(9) . . . . ?
O24 C47 C48 O21 -37.4(10) . . . . ?
O2 C2 C1 O1 -45.4(8) . . . . ?
O17 C39 C40 O18 39.6(9) . . . . ?
O19 C42 C41 O18 -36.5(12) . . . . ?
O19 C43 C44 O20 -52.1(9) . . . . ?
O20 C37 C38 O17 -48.8(8) . . . . ?
O5 C13 C14 O6 44.8(8) . . . . ?
O12 C20 C19 O11 49.2(7) . . . . ?
O8 C11 C12 O5 -43.3(8) . . . . ?
O8 C10 C9 O7 39.3(8) . . . . ?
O22 C50 C49 O21 -46.9(8) . . . . ?
O23 C52 C51 O22 -45.7(8) . . . . ?
C22 O9 C23 C24 71.3(7) . . . . ?
C33 O14 C32 C31 -87.6(7) . . . . ?
C24 O10 C25 C26 -177.2(6) . . . . ?
C6 O4 C7 C8 85.8(10) . . . . ?
C37 O20 C44 C43 -99.7(8) . . . . ?
C34 O15 C27 C28 103.0(7) . . . . ?
C30 O13 C31 C32 -168.9(6) . . . . ?
C27 O15 C34 C33 -176.3(5) . . . . ?
C5 O3 C4 C3 -162.2(6) . . . . ?
C26 O11 C19 C20 95.4(6) . . . . ?
C16 O7 C9 C10 71.2(7) . . . . ?
C23 O9 C22 C21 -161.9(5) . . . . ?
C50 O22 C51 C52 177.2(6) . . . . ?
C13 O5 C12 C11 -87.6(8) . . . . ?
C32 O14 C33 C34 93.5(7) . . . . ?
C20 O12 C21 C22 98.1(6) . . . . ?
C11 O8 C10 C9 -165.3(6) . . . . ?
C4 O3 C5 C6 170.6(6) . . . . ?
C42 O19 C43 C44 163.3(7) . . . . ?
C19 O11 C26 C25 -90.7(7) . . . . ?
C43 O19 C42 C41 -73.3(10) . . . . ?
C52 O23 C45 C46 82.9(8) . . . . ?
C29 O16 C28 C27 -158.0(6) . . . . ?
C15 O6 C14 C13 -175.4(5) . . . . ?
C49 O21 C48 C47 -70.2(9) . . . . ?
C31 O13 C30 C29 -168.5(5) . . . . ?
C14 O6 C15 C16 102.2(6) . . . . ?
C51 O22 C50 C49 -100.0(7) . . . . ?
C44 O20 C37 C38 175.7(6) . . . . ?
C38 O17 C39 C40 93.4(8) . . . . ?
C3 O2 C2 C1 -90.5(8) . . . . ?
C41 O18 C40 C39 176.3(8) . . . . ?
C21 O12 C20 C19 -176.8(5) . . . . ?
C7 O4 C6 C5 -95.0(7) . . . . ?
C46 O24 C47 C48 170.8(7) . . . . ?
C25 O10 C24 C23 -164.6(6) . . . . ?
C28 O16 C29 C30 67.3(7) . . . . ?
C2 O2 C3 C4 90.2(7) . . . . ?
C12 O5 C13 C14 95.3(7) . . . . ?
C39 O17 C38 C37 -92.4(8) . . . . ?
C8 O1 C1 C2 174.5(7) . . . . ?
C1 O1 C8 C7 -164.9(8) . . . . ?
C10 O8 C11 C12 -172.5(6) . . . . ?
C47 O24 C46 C45 167.2(7) . . . . ?
C9 O7 C16 C15 -158.9(6) . . . . ?
C40 O18 C41 C42 158.7(8) . . . . ?
C45 O23 C52 C51 -95.7(8) . . . . ?
C48 O21 C49 C50 155.3(7) . . . . ?
